data_7712397
loop_
_publ_author_name
'Salvador, Daniel'
'Herrera, Raquel'
'Gimeno, Maria Concepcion'

_publ_section_title
;
 Free-Catalysed Synthesis of Thiazolidine-Thiourea Ligands for Metal
 Coordination (Au and Ag) and Preliminary Cytotoxic Studies
;
_journal_name_full 'Dalton Transactions'
_journal_paper_doi 10.1039/D3DT00079F
_journal_year 2023
_chemical_formula_sum 'C25 H19 Au F5 N3 S2'
_chemical_formula_weight 717.52
_space_group_crystal_system monoclinic
_space_group_IT_number 14
_space_group_name_Hall '-P 2ybc'
_space_group_name_H-M_alt 'P 1 21/c 1'
_atom_sites_solution_hydrogens mixed
_atom_sites_solution_primary direct
_atom_sites_solution_secondary difmap
_audit_creation_method SHELXL-2016/6
_audit_update_record
;
2023-01-05 deposited with the CCDC.	2023-02-22 downloaded from the CCDC.
;
_cell_angle_alpha 90
_cell_angle_beta 115.4153(19)
_cell_angle_gamma 90
_cell_formula_units_Z 4
_cell_length_a 14.8378(2)
_cell_length_b 12.77496(15)
_cell_length_c 14.0307(2)
_cell_measurement_reflns_used 27385
_cell_measurement_temperature 100(2)
_cell_measurement_theta_max 28.9280
_cell_measurement_theta_min 3.4240
_cell_volume 2402.16(7)
_computing_cell_refinement 'CrysAlisPro 1.171.38.41r (Rigaku OD, 2015)'
_computing_data_collection 'CrysAlisPro 1.171.38.41r (Rigaku OD, 2015)'
_computing_data_reduction 'CrysAlisPro 1.171.38.41r (Rigaku OD, 2015)'
_computing_structure_refinement 'SHELXL-2016/6 (Sheldrick, 2016)'
_computing_structure_solution SHELXS
_diffrn_ambient_temperature 100(2)
_diffrn_detector_area_resol_mean 16.0655
_diffrn_measured_fraction_theta_full 0.997
_diffrn_measured_fraction_theta_max 0.954
_diffrn_measurement_device_type 'Xcalibur, Sapphire3'
_diffrn_radiation_type MoK\a
_diffrn_radiation_wavelength 0.71073
_diffrn_reflns_av_R_equivalents 0.0385
_diffrn_reflns_av_unetI/netI 0.0185
_diffrn_reflns_Laue_measured_fraction_full 0.997
_diffrn_reflns_Laue_measured_fraction_max 0.954
_diffrn_reflns_limit_h_max 20
_diffrn_reflns_limit_h_min -20
_diffrn_reflns_limit_k_max 17
_diffrn_reflns_limit_k_min -17
_diffrn_reflns_limit_l_max 18
_diffrn_reflns_limit_l_min -19
_diffrn_reflns_number 64899
_diffrn_reflns_point_group_measured_fraction_full 0.997
_diffrn_reflns_point_group_measured_fraction_max 0.954
_diffrn_reflns_theta_full 25.242
_diffrn_reflns_theta_max 28.929
_diffrn_reflns_theta_min 3.215
_exptl_absorpt_coefficient_mu 6.358
_exptl_absorpt_correction_T_max 1.00000
_exptl_absorpt_correction_T_min 0.21062
_exptl_absorpt_correction_type multi-scan
_exptl_absorpt_process_details
;
CrysAlisPro 1.171.38.41r (Rigaku Oxford Diffraction, 2015)
Empirical absorption correction using spherical harmonics,
 implemented in SCALE3 ABSPACK scaling algorithm.
;
_exptl_crystal_colour colorless
_exptl_crystal_density_diffrn 1.984
_exptl_crystal_description prism
_exptl_crystal_F_000 1384
_exptl_crystal_size_max 0.440
_exptl_crystal_size_mid 0.180
_exptl_crystal_size_min 0.120
_exptl_transmission_factor_max 3.001
_exptl_transmission_factor_min 0.576
_refine_diff_density_max 0.932
_refine_diff_density_min -1.178
_refine_diff_density_rms 0.094
_refine_ls_extinction_method none
_refine_ls_goodness_of_fit_ref 1.084
_refine_ls_hydrogen_treatment mixed
_refine_ls_matrix_type full
_refine_ls_number_parameters 329
_refine_ls_number_reflns 6047
_refine_ls_number_restraints 0
_refine_ls_restrained_S_all 1.084
_refine_ls_R_factor_all 0.0223
_refine_ls_R_factor_gt 0.0195
_refine_ls_shift/su_max 0.001
_refine_ls_shift/su_mean 0.000
_refine_ls_structure_factor_coef Fsqd
_refine_ls_weighting_details 'w=1/[\s^2^(Fo^2^)+(0.0231P)^2^+1.7691P] where P=(Fo^2^+2Fc^2^)/3'
_refine_ls_weighting_scheme calc
_refine_ls_wR_factor_gt 0.0451
_refine_ls_wR_factor_ref 0.0461
_reflns_Friedel_coverage 0.000
_reflns_number_gt 5650
_reflns_number_total 6047
_reflns_threshold_expression 'I > 2\s(I)'
_cod_data_source_file d3dt00079f2.cif
_cod_data_source_block c558
_cod_depositor_comments
;
The following automatic conversions were performed:

data item '_atom_sites_solution_secondary' value 'diffmap' was
changed to 'difmap'.

Automatic conversion script
Id: cif_fix_values 7556 2019-12-06 15:28:31Z antanas 
;
_cod_original_sg_symbol_H-M 'P 21/c'
_cod_database_code 7712397
_shelx_shelxl_version_number 2016/6
_shelx_space_group_comment
;
The symmetry employed for this shelxl refinement is uniquely defined
by the following loop, which should always be used as a source of
symmetry information in preference to the above space-group names.
They are only intended as comments.
;
_shelx_estimated_absorpt_t_min 0.166
_shelx_estimated_absorpt_t_max 0.516

loop_
_space_group_symop_operation_xyz
'x, y, z'
'-x, y+1/2, -z+1/2'
'-x, -y, -z'
'x, -y-1/2, z-1/2'

loop_
_atom_site_label
_atom_site_type_symbol
_atom_site_fract_x
_atom_site_fract_y
_atom_site_fract_z
_atom_site_U_iso_or_equiv
_atom_site_adp_type
_atom_site_occupancy
_atom_site_site_symmetry_order
_atom_site_calc_flag
_atom_site_refinement_flags_posn
_atom_site_refinement_flags_adp
_atom_site_refinement_flags_occupancy
_atom_site_disorder_assembly
_atom_site_disorder_group
Au1 Au 0.25042(2) 0.55262(2) 0.43398(2) 0.01687(4) Uani 1 1 d . . . . .
S1 S 0.12431(5) 0.59319(4) 0.48239(5) 0.02401(13) Uani 1 1 d . . . . .
S2 S -0.19354(4) 0.82465(4) 0.31984(4) 0.01935(11) Uani 1 1 d . . . . .
N1 N -0.01705(13) 0.73685(14) 0.40336(14) 0.0152(4) Uani 1 1 d . . . . .
N2 N -0.01605(14) 0.92087(14) 0.38228(14) 0.0157(4) Uani 1 1 d . . . . .
N3 N 0.14274(14) 0.80049(15) 0.45753(16) 0.0206(4) Uani 1 1 d . . . . .
F1 F 0.37464(11) 0.34034(11) 0.47528(12) 0.0264(3) Uani 1 1 d . . . . .
F2 F 0.51711(11) 0.27798(11) 0.41785(13) 0.0330(3) Uani 1 1 d . . . . .
F3 F 0.57932(11) 0.40595(13) 0.30442(12) 0.0330(3) Uani 1 1 d . . . . .
F4 F 0.49802(11) 0.60129(13) 0.24985(12) 0.0316(3) Uani 1 1 d . . . . .
F5 F 0.35465(11) 0.66421(11) 0.30369(12) 0.0302(3) Uani 1 1 d . . . . .
C1 C 0.35796(16) 0.50519(18) 0.39173(17) 0.0177(4) Uani 1 1 d . . . . .
C2 C 0.40228(17) 0.40733(18) 0.41768(18) 0.0194(4) Uani 1 1 d . . . . .
C3 C 0.47543(17) 0.37326(18) 0.38946(19) 0.0219(5) Uani 1 1 d . . . . .
C4 C 0.50786(18) 0.43844(19) 0.33250(19) 0.0233(5) Uani 1 1 d . . . . .
C5 C 0.46704(18) 0.53672(19) 0.30534(19) 0.0223(5) Uani 1 1 d . . . . .
C6 C 0.39362(18) 0.56696(18) 0.33486(19) 0.0213(5) Uani 1 1 d . . . . .
C7 C 0.08366(17) 0.71986(17) 0.44481(17) 0.0171(4) Uani 1 1 d . . . . .
C8 C -0.08640(17) 0.64767(17) 0.37969(18) 0.0200(5) Uani 1 1 d . . . . .
H8A H -0.066705 0.601901 0.442374 0.024 Uiso 1 1 calc R U . . .
H8B H -0.085161 0.605762 0.320909 0.024 Uiso 1 1 calc R U . . .
C9 C -0.18880(17) 0.69096(18) 0.34969(18) 0.0205(5) Uani 1 1 d . . . . .
C10 C -0.2670(2) 0.6380(2) 0.3449(2) 0.0357(7) Uani 1 1 d . . . . .
H10A H -0.261052 0.565413 0.361306 0.043 Uiso 1 1 calc R U . . .
H10B H -0.329248 0.672353 0.324917 0.043 Uiso 1 1 calc R U . . .
C11 C -0.06276(16) 0.83586(17) 0.37366(16) 0.0149(4) Uani 1 1 d . . . . .
C12 C -0.07902(16) 1.01442(17) 0.34783(18) 0.0181(4) Uani 1 1 d . . . . .
H12A H -0.115137 1.022413 0.392562 0.022 Uiso 1 1 calc R U . . .
H12B H -0.129511 1.003322 0.274411 0.022 Uiso 1 1 calc R U . . .
C13 C -0.02434(17) 1.11483(16) 0.35199(16) 0.0163(4) Uani 1 1 d . . . . .
C14 C 0.07782(17) 1.12138(18) 0.38649(17) 0.0202(5) Uani 1 1 d . . . . .
H14 H 0.117345 1.059742 0.407627 0.024 Uiso 1 1 calc R U . . .
C15 C 0.12343(18) 1.21807(19) 0.39052(18) 0.0238(5) Uani 1 1 d . . . . .
H15 H 0.193751 1.221981 0.414708 0.029 Uiso 1 1 calc R U . . .
C16 C 0.0663(2) 1.30812(18) 0.35931(18) 0.0239(5) Uani 1 1 d . . . . .
H16 H 0.097303 1.373854 0.362242 0.029 Uiso 1 1 calc R U . . .
C17 C -0.0361(2) 1.30218(18) 0.32386(19) 0.0250(5) Uani 1 1 d . . . . .
H17 H -0.075493 1.363870 0.302254 0.030 Uiso 1 1 calc R U . . .
C18 C -0.08144(18) 1.20598(18) 0.31980(18) 0.0212(5) Uani 1 1 d . . . . .
H18 H -0.151852 1.202238 0.294914 0.025 Uiso 1 1 calc R U . . .
C19 C 0.25236(18) 0.7984(2) 0.5109(3) 0.0355(7) Uani 1 1 d . . . . .
H19A H 0.277420 0.738165 0.484873 0.043 Uiso 1 1 calc R U . . .
H19B H 0.274533 0.789442 0.587800 0.043 Uiso 1 1 calc R U . . .
C20 C 0.29471(16) 0.89824(17) 0.49049(19) 0.0204(5) Uani 1 1 d . . . . .
C21 C 0.3233(2) 0.9049(2) 0.4099(2) 0.0373(7) Uani 1 1 d . . . . .
H21 H 0.314135 0.846751 0.364478 0.045 Uiso 1 1 calc R U . . .
C22 C 0.3656(3) 0.9966(3) 0.3947(3) 0.0511(9) Uani 1 1 d . . . . .
H22 H 0.385650 1.000941 0.338963 0.061 Uiso 1 1 calc R U . . .
C23 C 0.3786(2) 1.0809(2) 0.4599(3) 0.0462(8) Uani 1 1 d . . . . .
H23 H 0.407851 1.143409 0.449445 0.055 Uiso 1 1 calc R U . . .
C24 C 0.3495(2) 1.0750(2) 0.5396(2) 0.0336(6) Uani 1 1 d . . . . .
H24 H 0.358169 1.133633 0.584390 0.040 Uiso 1 1 calc R U . . .
C25 C 0.30775(18) 0.9843(2) 0.55546(19) 0.0238(5) Uani 1 1 d . . . . .
H25 H 0.287687 0.980646 0.611208 0.029 Uiso 1 1 calc R U . . .
H3 H 0.110(3) 0.856(3) 0.436(3) 0.050(10) Uiso 1 1 d . . . . .

loop_
_atom_site_aniso_label
_atom_site_aniso_U_11
_atom_site_aniso_U_22
_atom_site_aniso_U_33
_atom_site_aniso_U_23
_atom_site_aniso_U_13
_atom_site_aniso_U_12
Au1 0.01413(5) 0.01671(5) 0.02043(5) 0.00033(3) 0.00805(4) 0.00006(3)
S1 0.0240(3) 0.0153(3) 0.0410(3) 0.0082(2) 0.0217(3) 0.0046(2)
S2 0.0133(2) 0.0200(3) 0.0236(3) 0.0013(2) 0.0068(2) -0.0009(2)
N1 0.0149(9) 0.0134(8) 0.0184(8) 0.0018(7) 0.0080(7) -0.0008(7)
N2 0.0157(9) 0.0141(8) 0.0162(8) 0.0003(7) 0.0059(7) 0.0003(7)
N3 0.0142(9) 0.0152(9) 0.0299(10) 0.0043(8) 0.0072(8) 0.0015(7)
F1 0.0253(7) 0.0218(7) 0.0383(8) 0.0048(6) 0.0195(7) -0.0005(6)
F2 0.0280(8) 0.0255(7) 0.0515(9) 0.0020(7) 0.0228(7) 0.0065(6)
F3 0.0224(8) 0.0467(9) 0.0377(8) -0.0027(7) 0.0203(7) 0.0015(7)
F4 0.0243(7) 0.0436(9) 0.0311(7) 0.0071(7) 0.0159(6) -0.0053(7)
F5 0.0299(8) 0.0260(7) 0.0373(8) 0.0093(6) 0.0167(7) 0.0038(6)
C1 0.0112(10) 0.0207(11) 0.0189(10) -0.0047(8) 0.0043(8) -0.0025(8)
C2 0.0161(10) 0.0210(11) 0.0215(11) -0.0019(9) 0.0086(9) -0.0039(9)
C3 0.0153(11) 0.0232(11) 0.0264(11) -0.0033(9) 0.0081(9) 0.0006(9)
C4 0.0137(11) 0.0353(14) 0.0210(11) -0.0071(9) 0.0076(9) -0.0014(9)
C5 0.0160(11) 0.0314(12) 0.0195(11) -0.0014(9) 0.0078(9) -0.0068(9)
C6 0.0182(11) 0.0231(11) 0.0203(11) -0.0003(9) 0.0059(9) -0.0012(9)
C7 0.0182(11) 0.0170(10) 0.0189(10) 0.0016(8) 0.0107(9) 0.0006(8)
C8 0.0202(11) 0.0166(10) 0.0242(11) 0.0025(9) 0.0105(9) -0.0037(9)
C9 0.0185(11) 0.0205(11) 0.0198(10) 0.0022(9) 0.0056(9) -0.0033(9)
C10 0.0182(12) 0.0315(14) 0.0493(17) 0.0105(12) 0.0067(12) -0.0058(10)
C11 0.0133(10) 0.0183(10) 0.0142(9) 0.0003(8) 0.0067(8) 0.0012(8)
C12 0.0125(10) 0.0164(10) 0.0232(11) 0.0024(8) 0.0056(9) 0.0014(8)
C13 0.0216(11) 0.0138(10) 0.0136(9) -0.0004(8) 0.0078(9) -0.0004(8)
C14 0.0206(11) 0.0175(10) 0.0208(10) 0.0029(8) 0.0071(9) 0.0002(9)
C15 0.0220(12) 0.0258(12) 0.0227(11) 0.0007(9) 0.0089(10) -0.0064(10)
C16 0.0365(14) 0.0179(11) 0.0195(11) -0.0005(9) 0.0141(10) -0.0068(10)
C17 0.0382(14) 0.0157(10) 0.0254(12) 0.0034(9) 0.0178(11) 0.0046(10)
C18 0.0217(11) 0.0201(11) 0.0228(11) 0.0007(9) 0.0104(10) 0.0026(9)
C19 0.0125(11) 0.0231(12) 0.0608(19) 0.0119(12) 0.0060(12) 0.0004(9)
C20 0.0133(10) 0.0169(10) 0.0285(12) 0.0033(9) 0.0066(9) 0.0015(8)
C21 0.0508(18) 0.0295(14) 0.0387(15) -0.0020(12) 0.0258(14) 0.0112(13)
C22 0.066(2) 0.0477(19) 0.069(2) 0.0204(17) 0.057(2) 0.0190(17)
C23 0.0387(17) 0.0232(13) 0.092(3) 0.0158(15) 0.0421(18) 0.0021(12)
C24 0.0204(13) 0.0228(12) 0.0506(17) -0.0091(12) 0.0087(12) -0.0014(10)
C25 0.0183(11) 0.0281(12) 0.0229(11) 0.0012(10) 0.0070(10) 0.0048(10)

loop_
_atom_type_symbol
_atom_type_description
_atom_type_scat_dispersion_real
_atom_type_scat_dispersion_imag
_atom_type_scat_source
C C 0.0033 0.0016 'International Tables Vol C Tables 4.2.6.8 and 6.1.1.4'
H H 0.0000 0.0000 'International Tables Vol C Tables 4.2.6.8 and 6.1.1.4'
N N 0.0061 0.0033 'International Tables Vol C Tables 4.2.6.8 and 6.1.1.4'
F F 0.0171 0.0103 'International Tables Vol C Tables 4.2.6.8 and 6.1.1.4'
S S 0.1246 0.1234 'International Tables Vol C Tables 4.2.6.8 and 6.1.1.4'
Au Au -2.0133 8.8022 'International Tables Vol C Tables 4.2.6.8 and 6.1.1.4'

loop_
_geom_angle_atom_site_label_1
_geom_angle_atom_site_label_2
_geom_angle_atom_site_label_3
_geom_angle
_geom_angle_site_symmetry_1
_geom_angle_site_symmetry_3
_geom_angle_publ_flag
C1 Au1 S1 175.51(6) . . ?
C7 S1 Au1 109.97(8) . . ?
C9 S2 C11 93.04(11) . . ?
C7 N1 C11 124.51(18) . . ?
C7 N1 C8 120.16(18) . . ?
C11 N1 C8 115.19(17) . . ?
C11 N2 C12 115.01(19) . . ?
C7 N3 C19 125.6(2) . . ?
C6 C1 C2 114.3(2) . . ?
C6 C1 Au1 123.09(17) . . ?
C2 C1 Au1 122.62(17) . . ?
F1 C2 C3 116.7(2) . . ?
F1 C2 C1 119.7(2) . . ?
C3 C2 C1 123.6(2) . . ?
F2 C3 C2 121.3(2) . . ?
F2 C3 C4 119.2(2) . . ?
C2 C3 C4 119.4(2) . . ?
F3 C4 C5 120.6(2) . . ?
F3 C4 C3 120.0(2) . . ?
C5 C4 C3 119.4(2) . . ?
F4 C5 C4 120.1(2) . . ?
F4 C5 C6 120.9(2) . . ?
C4 C5 C6 119.0(2) . . ?
F5 C6 C5 116.2(2) . . ?
F5 C6 C1 119.5(2) . . ?
C5 C6 C1 124.3(2) . . ?
N3 C7 N1 118.46(19) . . ?
N3 C7 S1 124.56(17) . . ?
N1 C7 S1 116.91(16) . . ?
N1 C8 C9 107.68(18) . . ?
C10 C9 C8 126.1(2) . . ?
C10 C9 S2 122.9(2) . . ?
C8 C9 S2 111.03(16) . . ?
N2 C11 N1 124.5(2) . . ?
N2 C11 S2 124.64(17) . . ?
N1 C11 S2 110.82(15) . . ?
N2 C12 C13 115.17(18) . . ?
C14 C13 C18 119.0(2) . . ?
C14 C13 C12 123.86(19) . . ?
C18 C13 C12 117.1(2) . . ?
C13 C14 C15 120.5(2) . . ?
C16 C15 C14 120.1(2) . . ?
C17 C16 C15 119.8(2) . . ?
C16 C17 C18 120.1(2) . . ?
C17 C18 C13 120.5(2) . . ?
N3 C19 C20 110.4(2) . . ?
C21 C20 C25 119.2(2) . . ?
C21 C20 C19 120.9(2) . . ?
C25 C20 C19 119.9(2) . . ?
C20 C21 C22 120.0(3) . . ?
C23 C22 C21 120.2(3) . . ?
C24 C23 C22 120.0(3) . . ?
C23 C24 C25 120.1(3) . . ?
C24 C25 C20 120.4(2) . . ?

loop_
_geom_bond_atom_site_label_1
_geom_bond_atom_site_label_2
_geom_bond_distance
_geom_bond_site_symmetry_2
_geom_bond_publ_flag
Au1 C1 2.019(2) . ?
Au1 S1 2.3069(6) . ?
S1 C7 1.728(2) . ?
S2 C9 1.753(2) . ?
S2 C11 1.760(2) . ?
N1 C7 1.368(3) . ?
N1 C11 1.411(3) . ?
N1 C8 1.474(3) . ?
N2 C11 1.266(3) . ?
N2 C12 1.465(3) . ?
N3 C7 1.314(3) . ?
N3 C19 1.470(3) . ?
F1 C2 1.356(3) . ?
F2 C3 1.346(3) . ?
F3 C4 1.345(3) . ?
F4 C5 1.344(3) . ?
F5 C6 1.361(3) . ?
C1 C6 1.379(3) . ?
C1 C2 1.386(3) . ?
C2 C3 1.376(3) . ?
C3 C4 1.376(3) . ?
C4 C5 1.375(3) . ?
C5 C6 1.376(4) . ?
C8 C9 1.498(3) . ?
C9 C10 1.320(3) . ?
C12 C13 1.505(3) . ?
C13 C14 1.382(3) . ?
C13 C18 1.396(3) . ?
C14 C15 1.398(3) . ?
C15 C16 1.384(3) . ?
C16 C17 1.383(4) . ?
C17 C18 1.390(3) . ?
C19 C20 1.503(3) . ?
C20 C21 1.370(4) . ?
C20 C25 1.388(3) . ?
C21 C22 1.388(5) . ?
C22 C23 1.372(5) . ?
C23 C24 1.363(5) . ?
C24 C25 1.376(4) . ?
